data_9005713
loop_
_publ_author_name
'Brigatti, M. F.'
'Caprilli, E.'
'Malferrari, D.'
'Medici, L.'
'Poppi, L.'

_publ_section_title
;
 Crystal structure and chemistry of trilithionite-2M2 and polylithionite-2M2
 Note: sample Lch 132
;
_journal_name_full 'European Journal of Mineralogy'
_journal_page_first 475
_journal_page_last 481
_journal_paper_doi 10.1127/0935-1221/2005/0017-0475
_journal_volume 17
_journal_year 2005
_chemical_compound_source 'Chedeville, France'
_chemical_formula_sum
;Al2.066 Ca0.002 F1.588 Fe0.008 H0.412 K0.903 Li1.572 Mn0.044 Na0.045 O10.412
 Si3.292 Ti0.004
;
_chemical_name_mineral Trilithionite
_space_group_IT_number 15
_symmetry_space_group_name_Hall '-C 2yc'
_symmetry_space_group_name_H-M 'C 1 2/c 1'
_cell_angle_alpha 90
_cell_angle_beta 99.71
_cell_angle_gamma 90
_cell_formula_units_Z 4
_cell_length_a 9.033
_cell_length_b 5.210
_cell_length_c 20.271
_cell_volume 940.326
_database_code_amcsd 0007104
_exptl_crystal_density_diffrn 2.796
_cod_original_formula_sum
;K.903 Na.045 Ca.002 Li1.572 Al2.066 Mn.044 Fe.008 Ti.004 Si3.292 O10.412
 (F1.588 H.412)
;
_cod_database_code 9005713

loop_
_space_group_symop_operation_xyz
x,y,z
1/2+x,1/2+y,z
x,-y,1/2+z
1/2+x,1/2-y,1/2+z
-x,y,1/2-z
1/2-x,1/2+y,1/2-z
-x,-y,-z
1/2-x,1/2-y,-z

loop_
_atom_site_aniso_label
_atom_site_aniso_U_11
_atom_site_aniso_U_22
_atom_site_aniso_U_33
_atom_site_aniso_U_12
_atom_site_aniso_U_13
_atom_site_aniso_U_23
KA 0.02430 0.02550 0.02700 0.00000 0.00190 0.00000
NaA 0.02430 0.02550 0.02700 0.00000 0.00190 0.00000
CaA 0.02430 0.02550 0.02700 0.00000 0.00190 0.00000
LiM1 0.02400 0.03300 0.02900 0.00000 0.00500 -0.01100
AlM2 0.00950 0.01140 0.01210 0.00180 0.00100 0.00000
LiM2 0.00950 0.01140 0.01210 0.00180 0.00100 0.00000
MnM2 0.00950 0.01140 0.01210 0.00180 0.00100 0.00000
Fe2+M2 0.00950 0.01140 0.01210 0.00180 0.00100 0.00000
TiM2 0.00950 0.01140 0.01210 0.00180 0.00100 0.00000
SiT1 0.00860 0.00950 0.01310 0.00060 0.00090 -0.00030
AlT1 0.00860 0.00950 0.01310 0.00060 0.00090 -0.00030
SiT2 0.00910 0.00970 0.01320 0.00060 0.00150 0.00030
AlT2 0.00910 0.00970 0.01320 0.00060 0.00150 0.00030
O1 0.02290 0.01880 0.01400 -0.00030 0.00090 -0.00190
O2 0.01790 0.02350 0.01480 -0.00150 0.00160 0.00090
O3 0.02770 0.01980 0.02010 0.00990 0.00340 0.00120
O4 0.01120 0.03400 0.01950 -0.00140 0.00220 0.00020
O5 0.02570 0.02120 0.02230 -0.00560 -0.00280 0.00440
F 0.02490 0.04400 0.01950 0.01000 0.00370 -0.00170
O-H 0.02490 0.04400 0.01950 0.01000 0.00370 -0.00170

loop_
_atom_site_label
_atom_site_fract_x
_atom_site_fract_y
_atom_site_fract_z
_atom_site_occupancy
_atom_site_U_iso_or_equiv
_atom_site_type_symbol
_atom_site_attached_hydrogens
KA 0.00000 0.09300 0.25000 0.90300 0.02890 K 0
NaA 0.00000 0.09300 0.25000 0.04500 0.02890 Na 0
CaA 0.00000 0.09300 0.25000 0.00200 0.02890 Ca 0
LiM1 0.25000 0.75000 0.00000 1.00000 0.02800 Li 0
AlM2 0.08495 0.25500 0.00002 0.67900 0.01110 Al 0
LiM2 0.08495 0.25500 0.00002 0.28600 0.01110 Li 0
MnM2 0.08495 0.25500 0.00002 0.02200 0.01110 Mn 0
Fe2+M2 0.08495 0.25500 0.00002 0.00400 0.01110 Fe 0
TiM2 0.08495 0.25500 0.00002 0.00200 0.01110 Ti 0
SiT1 0.12582 0.58690 0.13437 0.82300 0.01050 Si 0
AlT1 0.12582 0.58690 0.13437 0.17700 0.01050 Al 0
SiT2 0.29486 0.09500 0.13441 0.82300 0.01070 Si 0
AlT2 0.29486 0.09500 0.13441 0.17700 0.01070 Al 0
O1 0.08720 0.56980 0.05290 1.00000 0.01880 O 0
O2 0.26810 0.11520 0.05297 1.00000 0.01890 O 0
O3 0.20340 0.31990 0.16710 1.00000 0.02260 O 0
O4 0.47300 0.13010 0.16689 1.00000 0.02170 O 0
O5 0.24320 0.81630 0.16081 1.00000 0.02390 O 0
F 0.95020 0.06750 0.04946 0.79400 0.02930 F 0
O-H 0.95020 0.06750 0.04946 0.20600 0.02930 O 1

loop_
_cod_changelog_entry_id
_cod_changelog_entry_author
_cod_changelog_entry_date
_cod_changelog_entry_text
1
;cod-tools version 3.8.0
Id: cif_guess_AMCSD_atom_types 9581 2023-05-17 12:35:41Z saulius
;
2023-05-18T11:39:39+03:00
;Derived atom types and hydrogen counts
from atom names that follow the AMCSD naming convention
(Wat == water, O-H == hydroxyl).
;
2
;cod-tools version 3.10.1
Id: cif_fix_AMCSD_aniso_labels 10200 2024-08-01 14:09:44Z saulius
;
2024-08-02T12:21:01+03:00
;Changed the following '_atom_site_aniso_label' values:
'OH' -> 'O-H'
;

loop_
_cod_related_entry_id
_cod_related_entry_database
_cod_related_entry_code
1 AMCSD 0007104
